data_8000119
loop_
_publ_author_name
'Akine, Shigehisa'
'Taniguchi, Takanori'
'Nabeshima, Tatsuya'

_publ_section_title
;
 Heterometallic Zn2La and ZnLu Complexes Formed by Site-selective
 Transmetalation of a Dimeric Homotrinuclear Zinc(II) Complex
;
_journal_issue 6
_journal_name_full 'Chemistry Letters'
_journal_page_first 604
_journal_paper_doi 10.1246/cl.2006.604
_journal_volume 35
_journal_year 2006
_chemical_formula_moiety C45H59LaN5O22Zn2
_chemical_formula_sum 'C45 H59 La N5 O22 Zn2'
_chemical_formula_weight 1291.62
_chemical_melting_point_gt 573
_chemical_name_common '[L2Zn2La(OAc)2](NO3) 2H2O EtOH 1/2hex'
_space_group_IT_number 2
_symmetry_cell_setting triclinic
_symmetry_space_group_name_Hall '-P 1'
_symmetry_space_group_name_H-M 'P -1'
_atom_sites_solution_hydrogens geom
_atom_sites_solution_primary direct
_atom_sites_solution_secondary difmap
_audit_creation_method SHELXL-97
_cell_angle_alpha 98.913(4)
_cell_angle_beta 101.5164(13)
_cell_angle_gamma 108.1109(9)
_cell_formula_units_Z 2
_cell_length_a 12.0194(7)
_cell_length_b 14.5924(13)
_cell_length_c 16.5166(14)
_cell_measurement_reflns_used 19421
_cell_measurement_temperature 120(2)
_cell_measurement_theta_max 27.50
_cell_measurement_theta_min 2.40
_cell_volume 2623.7(4)
_computing_cell_refinement 'CrystalClear (Rigaku Corp., 2000)'
_computing_data_collection 'CrystalClear (Rigaku Corp., 2000)'
_computing_data_reduction 'CrystalClear (Rigaku Corp., 2000)'
_computing_molecular_graphics ORTEP-3
_computing_publication_material ORTEP-3
_computing_structure_refinement 'SHELXL-97 (Sheldrick, 1997)'
_computing_structure_solution SIR97
_diffrn_ambient_temperature 120(2)
_diffrn_measured_fraction_theta_full 0.942
_diffrn_measured_fraction_theta_max 0.942
_diffrn_measurement_device_type 'Rigaku Mercury CCD diffractometer'
_diffrn_measurement_method CCD
_diffrn_radiation_monochromator graphite
_diffrn_radiation_source 'fine-focus sealed tube'
_diffrn_radiation_type MoK\a
_diffrn_radiation_wavelength 0.71069
_diffrn_reflns_av_R_equivalents 0.0186
_diffrn_reflns_av_sigmaI/netI 0.0304
_diffrn_reflns_limit_h_max 15
_diffrn_reflns_limit_h_min -13
_diffrn_reflns_limit_k_max 18
_diffrn_reflns_limit_k_min -16
_diffrn_reflns_limit_l_max 18
_diffrn_reflns_limit_l_min -21
_diffrn_reflns_number 19421
_diffrn_reflns_theta_full 27.50
_diffrn_reflns_theta_max 27.50
_diffrn_reflns_theta_min 2.40
_diffrn_standards_decay_% 0
_diffrn_standards_interval_count 0
_diffrn_standards_interval_time 0
_diffrn_standards_number 0
_exptl_absorpt_coefficient_mu 1.790
_exptl_absorpt_correction_T_max 0.8413
_exptl_absorpt_correction_T_min 0.5345
_exptl_absorpt_correction_type multi-scan
_exptl_absorpt_process_details 'CrystalClear (Rigaku Corp., 2000)'
_exptl_crystal_colour colorless
_exptl_crystal_density_diffrn 1.635
_exptl_crystal_density_method 'not measured'
_exptl_crystal_description prismatic
_exptl_crystal_F_000 1314
_exptl_crystal_size_max 0.40
_exptl_crystal_size_mid 0.30
_exptl_crystal_size_min 0.10
_refine_diff_density_max 1.306
_refine_diff_density_min -0.795
_refine_diff_density_rms 0.117
_refine_ls_extinction_method none
_refine_ls_goodness_of_fit_ref 1.045
_refine_ls_hydrogen_treatment mixed
_refine_ls_matrix_type full
_refine_ls_number_parameters 677
_refine_ls_number_reflns 11353
_refine_ls_number_restraints 20
_refine_ls_restrained_S_all 1.052
_refine_ls_R_factor_all 0.0530
_refine_ls_R_factor_gt 0.0382
_refine_ls_shift/su_max 0.001
_refine_ls_shift/su_mean 0.000
_refine_ls_structure_factor_coef Fsqd
_refine_ls_weighting_details 'calc w=1/[\s^2^(Fo^2^)+(0.0676P)^2^+5.8325P] where P=(Fo^2^+2Fc^2^)/3'
_refine_ls_weighting_scheme calc
_refine_ls_wR_factor_gt 0.1087
_refine_ls_wR_factor_ref 0.1215
_reflns_number_gt 8970
_reflns_number_total 11353
_reflns_threshold_expression >2sigma(I)
_cod_data_source_file 35-604sup2.cif
_cod_data_source_block L2Zn2La
_cod_depositor_comments
;
The following automatic conversions were performed:
'_atom_site_symetry_multiplicity' tag replaced with
'_atom_site_symmetry_multiplicity'.

Automatic conversion script
Id: cif_correct_tags 1440 2010-10-19 06:21:57Z saulius 

The following automatic conversions were performed:

'_chemical_melting_point' tag was changed to
'_chemical_melting_point_gt' since the value was specified 'more
than' ('>') a certain temperature. The value '>573' was changed to
'573' - it should be numeric and without a unit designator.

Automatic conversion script
Id: cif_fix_values 1891 2012-01-12 08:04:46Z andrius 
;
_cod_original_sg_symbol_H-M P-1
_cod_database_code 8000119

loop_
_symmetry_equiv_pos_as_xyz
'x, y, z'
'-x, -y, -z'

loop_
_atom_site_label
_atom_site_type_symbol
_atom_site_fract_x
_atom_site_fract_y
_atom_site_fract_z
_atom_site_U_iso_or_equiv
_atom_site_adp_type
_atom_site_occupancy
_atom_site_symmetry_multiplicity
_atom_site_calc_flag
_atom_site_refinement_flags
_atom_site_disorder_assembly
_atom_site_disorder_group
La1 La 0.217278(17) 0.270746(14) 0.322990(12) 0.01668(7) Uani 1 1 d . . .
Zn1 Zn 0.36209(4) 0.21825(3) 0.16373(3) 0.01973(10) Uani 1 1 d . . .
Zn2 Zn 0.07201(4) 0.31925(3) 0.48310(3) 0.01876(10) Uani 1 1 d . . .
C1 C 0.5078(3) 0.1103(3) 0.3019(3) 0.0232(8) Uani 1 1 d . . .
C2 C 0.4461(3) 0.1699(3) 0.3355(2) 0.0186(7) Uani 1 1 d . . .
C3 C 0.4516(3) 0.1825(3) 0.4234(2) 0.0193(7) Uani 1 1 d . . .
C4 C 0.5152(4) 0.1404(3) 0.4749(3) 0.0267(8) Uani 1 1 d . . .
H1 H 0.5192 0.1515 0.5338 0.032 Uiso 1 1 calc R . .
C5 C 0.5739(4) 0.0812(3) 0.4410(3) 0.0336(9) Uani 1 1 d . . .
H2 H 0.6165 0.0511 0.4766 0.040 Uiso 1 1 calc R . .
C6 C 0.5702(4) 0.0664(3) 0.3565(3) 0.0299(9) Uani 1 1 d . . .
H3 H 0.6105 0.0258 0.3342 0.036 Uiso 1 1 calc R . .
O1 O 0.3823(2) 0.21108(19) 0.28937(16) 0.0205(5) Uani 1 1 d . . .
O2 O 0.3879(2) 0.24040(19) 0.44981(15) 0.0204(5) Uani 1 1 d . . .
C7 C 0.4038(4) 0.2668(3) 0.5405(2) 0.0256(8) Uani 1 1 d . . .
H4 H 0.3783 0.2064 0.5614 0.038 Uiso 1 1 calc R . .
H5 H 0.3545 0.3068 0.5527 0.038 Uiso 1 1 calc R . .
H6 H 0.4895 0.3050 0.5687 0.038 Uiso 1 1 calc R . .
C8 C 0.5043(4) 0.0866(3) 0.2131(3) 0.0267(8) Uani 1 1 d . . .
H7 H 0.5393 0.0393 0.1959 0.032 Uiso 1 1 calc R . .
N1 N 0.4579(3) 0.1237(2) 0.1553(2) 0.0252(7) Uani 1 1 d . . .
O3 O 0.4559(3) 0.0741(2) 0.07277(18) 0.0335(7) Uani 1 1 d . . .
C9 C 0.5297(5) 0.1413(4) 0.0317(3) 0.0400(11) Uani 1 1 d . . .
H8 H 0.5242 0.1037 -0.0251 0.048 Uiso 1 1 calc R . .
H9 H 0.6154 0.1644 0.0652 0.048 Uiso 1 1 calc R . .
C10 C 0.4968(4) 0.2299(3) 0.0210(3) 0.0329(9) Uani 1 1 d . . .
H10 H 0.5125 0.2726 0.0778 0.039 Uiso 1 1 calc R . .
H11 H 0.5500 0.2685 -0.0099 0.039 Uiso 1 1 calc R . .
O4 O 0.3729(3) 0.2063(3) -0.02407(18) 0.0406(8) Uani 1 1 d . . .
N2 N 0.2966(3) 0.1923(3) 0.0315(2) 0.0299(8) Uani 1 1 d . . .
C11 C 0.1847(4) 0.1632(3) -0.0121(2) 0.0305(9) Uani 1 1 d . . .
H12 H 0.1695 0.1541 -0.0721 0.037 Uiso 1 1 calc R . .
C12 C 0.0801(4) 0.1432(3) 0.0229(2) 0.0279(8) Uani 1 1 d . . .
C13 C 0.0873(3) 0.1561(3) 0.1102(2) 0.0220(7) Uani 1 1 d . . .
C14 C -0.0217(3) 0.1306(3) 0.1356(2) 0.0232(8) Uani 1 1 d . . .
C15 C -0.1334(4) 0.0924(3) 0.0768(3) 0.0310(9) Uani 1 1 d . . .
H13 H -0.2056 0.0737 0.0951 0.037 Uiso 1 1 calc R . .
C16 C -0.1400(4) 0.0814(4) -0.0091(3) 0.0398(11) Uani 1 1 d . . .
H14 H -0.2169 0.0565 -0.0496 0.048 Uiso 1 1 calc R . .
C17 C -0.0355(4) 0.1063(3) -0.0357(3) 0.0363(10) Uani 1 1 d . . .
H15 H -0.0412 0.0986 -0.0948 0.044 Uiso 1 1 calc R . .
O5 O 0.1915(2) 0.1928(2) 0.17096(16) 0.0231(6) Uani 1 1 d . . .
O6 O -0.0034(2) 0.1482(2) 0.22272(17) 0.0241(6) Uani 1 1 d . . .
C18 C -0.1090(4) 0.1097(3) 0.2532(3) 0.0301(9) Uani 1 1 d . . .
H16 H -0.1672 0.1419 0.2353 0.045 Uiso 1 1 calc R . .
H17 H -0.0848 0.1232 0.3154 0.045 Uiso 1 1 calc R . .
H18 H -0.1468 0.0380 0.2297 0.045 Uiso 1 1 calc R . .
C19 C -0.1434(3) 0.3423(3) 0.3216(3) 0.0263(8) Uani 1 1 d . . .
C20 C -0.0310(3) 0.3465(3) 0.3058(2) 0.0225(7) Uani 1 1 d . . .
C21 C -0.0128(3) 0.3624(3) 0.2266(3) 0.0244(8) Uani 1 1 d . . .
C22 C -0.0998(4) 0.3769(3) 0.1667(3) 0.0322(9) Uani 1 1 d . . .
H19 H -0.0850 0.3888 0.1142 0.039 Uiso 1 1 calc R . .
C23 C -0.2101(4) 0.3740(3) 0.1841(3) 0.0378(11) Uani 1 1 d . . .
H20 H -0.2699 0.3848 0.1434 0.045 Uiso 1 1 calc R . .
C24 C -0.2322(4) 0.3557(3) 0.2590(3) 0.0341(10) Uani 1 1 d . . .
H21 H -0.3083 0.3519 0.2692 0.041 Uiso 1 1 calc R . .
O7 O 0.0559(2) 0.3326(2) 0.35929(17) 0.0224(5) Uani 1 1 d . . .
O8 O 0.0982(2) 0.3608(2) 0.21621(17) 0.0265(6) Uani 1 1 d . . .
C25 C 0.1294(4) 0.3900(4) 0.1425(3) 0.0347(10) Uani 1 1 d . . .
H22 H 0.0684 0.3454 0.0914 0.052 Uiso 1 1 calc R . .
H23 H 0.2092 0.3866 0.1413 0.052 Uiso 1 1 calc R . .
H24 H 0.1319 0.4581 0.1444 0.052 Uiso 1 1 calc R . .
C26 C -0.1745(4) 0.3214(3) 0.3986(3) 0.0287(9) Uani 1 1 d . . .
H25 H -0.2565 0.3090 0.3997 0.034 Uiso 1 1 calc R . .
N3 N -0.1017(3) 0.3181(2) 0.4654(2) 0.0273(7) Uani 1 1 d . . .
O9 O -0.1647(3) 0.2871(2) 0.5269(2) 0.0352(7) Uani 1 1 d . . .
C27 C -0.1218(5) 0.3619(4) 0.6045(3) 0.0406(11) Uani 1 1 d . . .
H26 H -0.1694 0.3374 0.6442 0.049 Uiso 1 1 calc R . .
H27 H -0.1386 0.4213 0.5921 0.049 Uiso 1 1 calc R . .
C28 C 0.0109(4) 0.3929(3) 0.6486(3) 0.0316(9) Uani 1 1 d . . .
H28 H 0.0594 0.4262 0.6127 0.038 Uiso 1 1 calc R . .
H29 H 0.0294 0.4415 0.7028 0.038 Uiso 1 1 calc R . .
O10 O 0.0464(3) 0.3115(2) 0.66588(19) 0.0331(7) Uani 1 1 d . . .
N4 N 0.0719(3) 0.2637(2) 0.5938(2) 0.0240(7) Uani 1 1 d . . .
C29 C 0.1006(3) 0.1897(3) 0.6098(2) 0.0239(8) Uani 1 1 d . . .
H30 H 0.1038 0.1781 0.6651 0.029 Uiso 1 1 calc R . .
C30 C 0.1288(3) 0.1221(3) 0.5497(2) 0.0210(7) Uani 1 1 d . . .
C31 C 0.1361(3) 0.1330(3) 0.4679(2) 0.0179(7) Uani 1 1 d . . .
C32 C 0.1590(3) 0.0593(3) 0.4147(2) 0.0197(7) Uani 1 1 d . . .
C33 C 0.1730(3) -0.0224(3) 0.4409(2) 0.0219(7) Uani 1 1 d . . .
H31 H 0.1867 -0.0718 0.4036 0.026 Uiso 1 1 calc R . .
C34 C 0.1669(3) -0.0323(3) 0.5229(3) 0.0239(8) Uani 1 1 d . . .
H32 H 0.1772 -0.0881 0.5418 0.029 Uiso 1 1 calc R . .
C35 C 0.1459(3) 0.0389(3) 0.5762(2) 0.0223(7) Uani 1 1 d . . .
H33 H 0.1429 0.0320 0.6320 0.027 Uiso 1 1 calc R . .
O11 O 0.1241(2) 0.20934(18) 0.43711(16) 0.0197(5) Uani 1 1 d . . .
O12 O 0.1662(2) 0.07908(19) 0.33606(16) 0.0210(5) Uani 1 1 d . . .
C36 C 0.1643(4) -0.0001(3) 0.2722(3) 0.0301(9) Uani 1 1 d . . .
H34 H 0.2369 -0.0169 0.2897 0.045 Uiso 1 1 calc R . .
H35 H 0.1630 0.0207 0.2184 0.045 Uiso 1 1 calc R . .
H36 H 0.0917 -0.0582 0.2646 0.045 Uiso 1 1 calc R . .
O13 O 0.3654(2) 0.4042(2) 0.27718(17) 0.0245(6) Uani 1 1 d D . .
O14 O 0.4696(2) 0.3587(2) 0.19099(17) 0.0267(6) Uani 1 1 d . . .
C37 C 0.4528(3) 0.4228(3) 0.2437(2) 0.0238(8) Uani 1 1 d . . .
C38 C 0.5439(5) 0.5270(3) 0.2653(3) 0.0416(11) Uani 1 1 d . . .
H37 H 0.5227 0.5613 0.2214 0.062 Uiso 1 1 calc R . .
H38 H 0.6251 0.5246 0.2682 0.062 Uiso 1 1 calc R . .
H39 H 0.5430 0.5628 0.3204 0.062 Uiso 1 1 calc R . .
O15 O 0.3094(2) 0.4132(2) 0.44647(17) 0.0240(6) Uani 1 1 d . . .
O16 O 0.2028(2) 0.44968(19) 0.53397(17) 0.0243(6) Uani 1 1 d . . .
C39 C 0.2950(3) 0.4706(3) 0.5044(2) 0.0203(7) Uani 1 1 d . . .
C40 C 0.3917(3) 0.5706(3) 0.5417(3) 0.0287(9) Uani 1 1 d . . .
H40 H 0.4713 0.5658 0.5417 0.043 Uiso 1 1 calc R . .
H41 H 0.3901 0.5945 0.6001 0.043 Uiso 1 1 calc R . .
H42 H 0.3772 0.6171 0.5076 0.043 Uiso 1 1 calc R . .
O17 O 0.3109(6) 0.5881(5) 0.3131(5) 0.111(2) Uani 1 1 d D . .
H43 H 0.340(9) 0.529(5) 0.310(6) 0.166 Uiso 1 1 d D . .
H44 H 0.338(11) 0.615(5) 0.263(5) 0.166 Uiso 1 1 d D . .
N5 N 0.6886(5) 0.8437(3) 0.2105(3) 0.0512(12) Uani 1 1 d . . .
O18 O 0.8002(4) 0.8650(3) 0.2100(2) 0.0519(9) Uani 1 1 d . . .
O19 O 0.6413(4) 0.9067(3) 0.2086(3) 0.0573(10) Uani 1 1 d . . .
O20 O 0.6291(5) 0.7577(4) 0.2167(4) 0.0936(18) Uani 1 1 d . . .
C41 C 0.3314(19) 0.8291(14) 0.1634(13) 0.166(8) Uiso 0.70 1 d PD A 1
H45 H 0.3076 0.8867 0.1778 0.249 Uiso 0.70 1 calc PR A 1
H46 H 0.2664 0.7784 0.1176 0.249 Uiso 0.70 1 calc PR A 1
H47 H 0.4059 0.8493 0.1447 0.249 Uiso 0.70 1 calc PR A 1
C42 C 0.305(3) 0.831(3) 0.310(2) 0.123(12) Uiso 0.30 1 d PD A 2
H48 H 0.2476 0.8605 0.2848 0.184 Uiso 0.30 1 calc PR A 2
H49 H 0.3731 0.8829 0.3533 0.184 Uiso 0.30 1 calc PR A 2
H50 H 0.2647 0.7793 0.3363 0.184 Uiso 0.30 1 calc PR A 2
C43 C 0.3534(19) 0.7869(15) 0.2411(11) 0.233(9) Uiso 1 1 d D . .
H51 H 0.2794 0.7628 0.2610 0.279 Uiso 0.70 1 calc PR A 1
H52 H 0.4207 0.8347 0.2885 0.279 Uiso 0.70 1 calc PR A 1
H53 H 0.2867 0.7326 0.1980 0.279 Uiso 0.30 1 calc PR A 2
H54 H 0.3927 0.8380 0.2126 0.279 Uiso 0.30 1 calc PR A 2
O21 O 0.3885(12) 0.6999(9) 0.1984(9) 0.151(4) Uiso 0.70 1 d PD A 1
H55 H 0.4641 0.7190 0.2056 0.226 Uiso 0.70 1 calc PR A 1
O22 O 0.440(2) 0.750(2) 0.2842(19) 0.163(11) Uiso 0.30 1 d PD A 2
H56 H 0.4958 0.7545 0.2594 0.245 Uiso 0.30 1 calc PR A 2
C44 C 0.2703(17) 0.5466(19) 0.0222(16) 0.137(8) Uiso 0.50 1 d PD B 1
H57 H 0.2570 0.5992 0.0594 0.205 Uiso 0.50 1 calc PR B 1
H58 H 0.2211 0.4819 0.0285 0.205 Uiso 0.50 1 calc PR B 1
H59 H 0.2468 0.5511 -0.0369 0.205 Uiso 0.50 1 calc PR B 1
C45 C 0.4008(19) 0.558(2) 0.0462(18) 0.177(12) Uiso 0.50 1 d PD B 1
H60 H 0.4231 0.5509 0.1053 0.213 Uiso 0.50 1 calc PR B 1
H61 H 0.4504 0.6260 0.0446 0.213 Uiso 0.50 1 calc PR B 1
C46 C 0.4303(9) 0.484(2) -0.011(2) 0.200(15) Uiso 0.50 1 d PD . 1
H62 H 0.3982 0.4833 -0.0717 0.240 Uiso 0.50 1 calc PR . 1
H63 H 0.3939 0.4166 -0.0027 0.240 Uiso 0.50 1 calc PR . 1
C47 C 0.202(2) 0.5969(18) 0.0555(18) 0.181(12) Uiso 0.50 1 d PD C 2
H64 H 0.2909 0.6236 0.0699 0.271 Uiso 0.50 1 calc PR C 2
H65 H 0.1755 0.5864 0.1067 0.271 Uiso 0.50 1 calc PR C 2
H66 H 0.1698 0.6440 0.0320 0.271 Uiso 0.50 1 calc PR C 2
C48 C 0.1531(13) 0.4944(15) -0.0130(13) 0.108(6) Uiso 0.50 1 d PD C 2
H67 H 0.1794 0.5034 -0.0653 0.130 Uiso 0.50 1 calc PR C 2
H68 H 0.1835 0.4453 0.0100 0.130 Uiso 0.50 1 calc PR C 2
C49 C 0.0133(14) 0.4598(14) -0.0318(13) 0.136(8) Uiso 0.50 1 d PD . 2
H69 H -0.0201 0.3930 -0.0212 0.164 Uiso 0.50 1 calc PR . 2
H70 H -0.0234 0.4576 -0.0916 0.164 Uiso 0.50 1 calc PR . 2
O23 O 0.071(3) 0.357(2) -0.1190(17) 0.221(10) Uiso 0.50 1 d P D 1
O24 O 0.219(3) 0.389(3) -0.100(2) 0.295(16) Uiso 0.50 1 d P E 2

loop_
_atom_site_aniso_label
_atom_site_aniso_U_11
_atom_site_aniso_U_22
_atom_site_aniso_U_33
_atom_site_aniso_U_23
_atom_site_aniso_U_13
_atom_site_aniso_U_12
La1 0.01655(11) 0.01932(11) 0.01537(11) 0.00402(8) 0.00401(7) 0.00811(8)
Zn1 0.0202(2) 0.0234(2) 0.0151(2) 0.00267(16) 0.00479(16) 0.00784(17)
Zn2 0.0176(2) 0.0184(2) 0.0225(2) 0.00430(17) 0.00798(16) 0.00787(16)
C1 0.0202(17) 0.0216(17) 0.029(2) 0.0050(15) 0.0065(15) 0.0091(14)
C2 0.0155(16) 0.0196(16) 0.0200(17) 0.0044(14) 0.0027(13) 0.0067(13)
C3 0.0157(16) 0.0194(16) 0.0211(17) 0.0038(14) 0.0042(13) 0.0048(13)
C4 0.0234(19) 0.034(2) 0.0248(19) 0.0091(17) 0.0052(15) 0.0132(16)
C5 0.032(2) 0.040(2) 0.037(2) 0.0167(19) 0.0065(18) 0.0232(19)
C6 0.028(2) 0.032(2) 0.036(2) 0.0089(18) 0.0089(17) 0.0187(17)
O1 0.0229(13) 0.0257(13) 0.0167(12) 0.0052(10) 0.0043(10) 0.0140(11)
O2 0.0205(12) 0.0267(13) 0.0151(12) 0.0030(10) 0.0027(9) 0.0118(10)
C7 0.0254(19) 0.034(2) 0.0149(17) 0.0033(15) 0.0032(14) 0.0096(16)
C8 0.0251(19) 0.0251(19) 0.031(2) 0.0038(16) 0.0094(16) 0.0113(16)
N1 0.0298(17) 0.0264(16) 0.0190(15) -0.0008(13) 0.0090(13) 0.0107(14)
O3 0.0466(18) 0.0306(15) 0.0244(15) -0.0016(12) 0.0168(13) 0.0141(14)
C9 0.047(3) 0.040(3) 0.035(2) -0.002(2) 0.026(2) 0.014(2)
C10 0.032(2) 0.038(2) 0.025(2) 0.0050(18) 0.0137(17) 0.0056(18)
O4 0.0349(17) 0.065(2) 0.0181(14) 0.0094(14) 0.0113(12) 0.0104(16)
N2 0.045(2) 0.0256(16) 0.0136(14) 0.0043(13) 0.0081(14) 0.0048(15)
C11 0.037(2) 0.033(2) 0.0150(17) 0.0015(16) 0.0031(16) 0.0090(18)
C12 0.030(2) 0.0274(19) 0.0205(18) 0.0023(15) 0.0008(15) 0.0071(16)
C13 0.0238(18) 0.0206(17) 0.0192(17) 0.0043(14) 0.0005(14) 0.0080(14)
C14 0.0223(18) 0.0226(18) 0.0217(18) 0.0031(15) 0.0018(14) 0.0071(15)
C15 0.0225(19) 0.030(2) 0.032(2) 0.0028(17) -0.0010(16) 0.0057(16)
C16 0.028(2) 0.045(3) 0.031(2) -0.001(2) -0.0098(18) 0.0073(19)
C17 0.037(2) 0.041(2) 0.0197(19) 0.0010(18) -0.0058(17) 0.010(2)
O5 0.0175(12) 0.0367(15) 0.0147(12) 0.0081(11) 0.0027(9) 0.0088(11)
O6 0.0183(13) 0.0286(14) 0.0239(13) 0.0061(11) 0.0044(10) 0.0067(11)
C18 0.025(2) 0.030(2) 0.033(2) 0.0084(17) 0.0099(16) 0.0037(16)
C19 0.0211(18) 0.0209(18) 0.034(2) 0.0011(16) 0.0021(15) 0.0091(15)
C20 0.0183(17) 0.0185(16) 0.0296(19) 0.0050(15) 0.0002(14) 0.0090(14)
C21 0.0230(18) 0.0198(17) 0.030(2) 0.0051(15) 0.0015(15) 0.0110(15)
C22 0.033(2) 0.033(2) 0.028(2) 0.0065(17) -0.0037(17) 0.0155(18)
C23 0.029(2) 0.037(2) 0.042(3) 0.006(2) -0.0096(18) 0.0179(19)
C24 0.0215(19) 0.032(2) 0.045(3) 0.0016(19) -0.0009(17) 0.0136(17)
O7 0.0187(12) 0.0263(13) 0.0254(13) 0.0088(11) 0.0042(10) 0.0121(11)
O8 0.0269(14) 0.0335(15) 0.0238(14) 0.0144(12) 0.0061(11) 0.0135(12)
C25 0.040(2) 0.042(2) 0.029(2) 0.0183(19) 0.0114(18) 0.018(2)
C26 0.0189(18) 0.0245(19) 0.043(2) 0.0024(17) 0.0096(16) 0.0092(15)
N3 0.0234(16) 0.0253(16) 0.0346(19) 0.0048(14) 0.0130(14) 0.0082(13)
O9 0.0252(15) 0.0405(17) 0.0413(17) 0.0091(14) 0.0192(13) 0.0075(13)
C27 0.047(3) 0.041(3) 0.049(3) 0.010(2) 0.035(2) 0.023(2)
C28 0.042(2) 0.0238(19) 0.034(2) 0.0032(17) 0.0186(19) 0.0145(18)
O10 0.0495(19) 0.0332(15) 0.0271(15) 0.0057(12) 0.0209(13) 0.0227(14)
N4 0.0285(17) 0.0236(16) 0.0223(16) 0.0025(13) 0.0131(13) 0.0099(13)
C29 0.0254(19) 0.0243(18) 0.0203(17) 0.0056(15) 0.0080(14) 0.0052(15)
C30 0.0196(17) 0.0216(17) 0.0218(17) 0.0065(14) 0.0056(14) 0.0066(14)
C31 0.0158(16) 0.0190(16) 0.0193(16) 0.0057(13) 0.0039(13) 0.0066(13)
C32 0.0178(16) 0.0204(17) 0.0193(17) 0.0034(14) 0.0029(13) 0.0063(13)
C33 0.0189(17) 0.0209(17) 0.0262(19) 0.0038(15) 0.0047(14) 0.0091(14)
C34 0.0227(18) 0.0224(18) 0.029(2) 0.0109(15) 0.0062(15) 0.0099(15)
C35 0.0235(18) 0.0253(18) 0.0186(17) 0.0093(14) 0.0054(14) 0.0072(15)
O11 0.0224(13) 0.0199(12) 0.0209(12) 0.0060(10) 0.0079(10) 0.0110(10)
O12 0.0261(13) 0.0215(12) 0.0156(12) 0.0021(10) 0.0044(10) 0.0106(10)
C36 0.044(2) 0.0232(19) 0.0221(19) 0.0002(15) 0.0098(17) 0.0114(18)
O13 0.0259(14) 0.0247(13) 0.0264(14) 0.0067(11) 0.0100(11) 0.0114(11)
O14 0.0278(14) 0.0256(14) 0.0252(14) 0.0028(11) 0.0107(11) 0.0065(11)
C37 0.0246(19) 0.0246(18) 0.0206(18) 0.0056(15) 0.0055(14) 0.0065(15)
C38 0.043(3) 0.026(2) 0.048(3) 0.000(2) 0.022(2) -0.0004(19)
O15 0.0200(13) 0.0253(13) 0.0261(14) 0.0007(11) 0.0063(10) 0.0096(11)
O16 0.0197(13) 0.0229(13) 0.0289(14) 0.0039(11) 0.0096(11) 0.0049(10)
C39 0.0194(17) 0.0197(17) 0.0234(18) 0.0043(14) 0.0041(14) 0.0103(14)
C40 0.0184(18) 0.0246(19) 0.038(2) -0.0016(17) 0.0094(16) 0.0042(15)
O17 0.103(5) 0.097(4) 0.146(6) 0.009(4) 0.051(4) 0.052(4)
N5 0.076(3) 0.040(2) 0.037(2) 0.0107(19) 0.017(2) 0.016(2)
O18 0.058(2) 0.058(2) 0.0311(18) 0.0095(17) 0.0070(16) 0.0120(19)
O19 0.074(3) 0.045(2) 0.065(3) 0.0077(19) 0.029(2) 0.034(2)
O20 0.105(4) 0.052(3) 0.128(5) 0.044(3) 0.049(4) 0.011(3)

loop_
_atom_type_symbol
_atom_type_description
_atom_type_scat_dispersion_real
_atom_type_scat_dispersion_imag
_atom_type_scat_source
C C 0.0033 0.0016 'International Tables Vol C Tables 4.2.6.8 and 6.1.1.4'
H H 0.0000 0.0000 'International Tables Vol C Tables 4.2.6.8 and 6.1.1.4'
N N 0.0061 0.0033 'International Tables Vol C Tables 4.2.6.8 and 6.1.1.4'
O O 0.0106 0.0060 'International Tables Vol C Tables 4.2.6.8 and 6.1.1.4'
Zn Zn 0.2839 1.4301 'International Tables Vol C Tables 4.2.6.8 and 6.1.1.4'
La La -0.2871 2.4523 'International Tables Vol C Tables 4.2.6.8 and 6.1.1.4'

loop_
_geom_angle_atom_site_label_1
_geom_angle_atom_site_label_2
_geom_angle_atom_site_label_3
_geom_angle
_geom_angle_site_symmetry_1
_geom_angle_site_symmetry_3
O15 La1 O5 150.85(9) . .
O15 La1 O7 70.44(8) . .
O5 La1 O7 118.53(8) . .
O15 La1 O11 76.11(9) . .
O5 La1 O11 133.03(9) . .
O7 La1 O11 62.25(8) . .
O15 La1 O1 108.38(8) . .
O5 La1 O1 62.58(8) . .
O7 La1 O1 178.81(8) . .
O11 La1 O1 117.45(8) . .
O15 La1 O13 73.87(9) . .
O5 La1 O13 77.03(9) . .
O7 La1 O13 108.90(8) . .
O11 La1 O13 149.88(8) . .
O1 La1 O13 70.75(8) . .
O15 La1 O6 140.59(8) . .
O5 La1 O6 59.16(8) . .
O7 La1 O6 70.48(8) . .
O11 La1 O6 81.50(8) . .
O1 La1 O6 110.67(8) . .
O13 La1 O6 124.51(8) . .
O15 La1 O12 123.25(8) . .
O5 La1 O12 81.58(8) . .
O7 La1 O12 109.91(8) . .
O11 La1 O12 58.55(8) . .
O1 La1 O12 70.52(8) . .
O13 La1 O12 141.02(8) . .
O6 La1 O12 67.07(8) . .
O15 La1 O8 97.14(9) . .
O5 La1 O8 70.16(9) . .
O7 La1 O8 58.01(8) . .
O11 La1 O8 118.25(8) . .
O1 La1 O8 122.60(8) . .
O13 La1 O8 68.48(8) . .
O6 La1 O8 65.81(8) . .
O12 La1 O8 132.56(8) . .
O15 La1 O2 67.81(8) . .
O5 La1 O2 118.38(8) . .
O7 La1 O2 121.04(8) . .
O11 La1 O2 68.66(8) . .
O1 La1 O2 58.03(8) . .
O13 La1 O2 97.36(8) . .
O6 La1 O2 131.78(8) . .
O12 La1 O2 65.16(7) . .
O8 La1 O2 162.27(8) . .
O15 La1 Zn1 124.38(6) . .
O5 La1 Zn1 33.28(6) . .
O7 La1 Zn1 145.92(6) . .
O11 La1 Zn1 145.77(6) . .
O1 La1 Zn1 34.87(6) . .
O13 La1 Zn1 57.04(6) . .
O6 La1 Zn1 91.78(6) . .
O12 La1 Zn1 87.85(5) . .
O8 La1 Zn1 88.40(6) . .
O2 La1 Zn1 92.61(5) . .
O15 La1 Zn2 56.12(6) . .
O5 La1 Zn2 146.66(6) . .
O7 La1 Zn2 34.75(6) . .
O11 La1 Zn2 33.25(6) . .
O1 La1 Zn2 144.47(6) . .
O13 La1 Zn2 123.83(6) . .
O6 La1 Zn2 87.99(6) . .
O12 La1 Zn2 91.18(5) . .
O8 La1 Zn2 92.38(6) . .
O2 La1 Zn2 86.83(5) . .
Zn1 La1 Zn2 179.015(11) . .
O14 Zn1 O5 116.47(12) . .
O14 Zn1 N1 111.74(13) . .
O5 Zn1 N1 130.60(13) . .
O14 Zn1 O1 94.05(11) . .
O5 Zn1 O1 80.01(10) . .
N1 Zn1 O1 86.68(12) . .
O14 Zn1 N2 100.66(12) . .
O5 Zn1 N2 87.72(13) . .
N1 Zn1 N2 93.67(14) . .
O1 Zn1 N2 163.98(12) . .
O14 Zn1 La1 90.86(8) . .
O5 Zn1 La1 43.48(7) . .
N1 Zn1 La1 128.29(9) . .
O1 Zn1 La1 44.34(7) . .
N2 Zn1 La1 128.33(11) . .
O16 Zn2 O11 115.95(11) . .
O16 Zn2 N3 116.18(12) . .
O11 Zn2 N3 126.96(12) . .
O16 Zn2 O7 95.35(11) . .
O11 Zn2 O7 79.82(10) . .
N3 Zn2 O7 86.43(12) . .
O16 Zn2 N4 98.53(12) . .
O11 Zn2 N4 87.28(11) . .
N3 Zn2 N4 94.17(14) . .
O7 Zn2 N4 164.18(12) . .
O16 Zn2 La1 90.84(8) . .
O11 Zn2 La1 43.85(7) . .
N3 Zn2 La1 126.90(10) . .
O7 Zn2 La1 44.07(7) . .
N4 Zn2 La1 127.81(9) . .
C6 C1 C2 119.1(4) . .
C6 C1 C8 117.2(3) . .
C2 C1 C8 123.6(3) . .
O1 C2 C3 118.7(3) . .
O1 C2 C1 123.7(3) . .
C3 C2 C1 117.6(3) . .
C4 C3 O2 124.9(3) . .
C4 C3 C2 121.7(3) . .
O2 C3 C2 113.3(3) . .
C3 C4 C5 120.1(4) . .
C3 C4 H1 119.9 . .
C5 C4 H1 119.9 . .
C6 C5 C4 120.2(4) . .
C6 C5 H2 119.9 . .
C4 C5 H2 119.9 . .
C5 C6 C1 121.2(4) . .
C5 C6 H3 119.4 . .
C1 C6 H3 119.4 . .
C2 O1 Zn1 130.2(2) . .
C2 O1 La1 127.9(2) . .
Zn1 O1 La1 100.78(9) . .
C3 O2 C7 115.6(3) . .
C3 O2 La1 117.2(2) . .
C7 O2 La1 126.6(2) . .
O2 C7 H4 109.5 . .
O2 C7 H5 109.5 . .
H4 C7 H5 109.5 . .
O2 C7 H6 109.5 . .
H4 C7 H6 109.5 . .
H5 C7 H6 109.5 . .
N1 C8 C1 125.8(4) . .
N1 C8 H7 117.1 . .
C1 C8 H7 117.1 . .
C8 N1 O3 110.8(3) . .
C8 N1 Zn1 129.3(3) . .
O3 N1 Zn1 118.7(2) . .
N1 O3 C9 111.7(3) . .
O3 C9 C10 115.8(4) . .
O3 C9 H8 108.3 . .
C10 C9 H8 108.3 . .
O3 C9 H9 108.3 . .
C10 C9 H9 108.3 . .
H8 C9 H9 107.4 . .
O4 C10 C9 113.8(4) . .
O4 C10 H10 108.8 . .
C9 C10 H10 108.8 . .
O4 C10 H11 108.8 . .
C9 C10 H11 108.8 . .
H10 C10 H11 107.7 . .
N2 O4 C10 110.9(3) . .
C11 N2 O4 109.3(3) . .
C11 N2 Zn1 127.3(3) . .
O4 N2 Zn1 123.4(3) . .
N2 C11 C12 125.4(4) . .
N2 C11 H12 117.3 . .
C12 C11 H12 117.3 . .
C13 C12 C17 118.8(4) . .
C13 C12 C11 124.3(4) . .
C17 C12 C11 116.9(4) . .
O5 C13 C12 123.8(4) . .
O5 C13 C14 117.6(3) . .
C12 C13 C14 118.5(3) . .
C15 C14 O6 125.2(4) . .
C15 C14 C13 121.4(4) . .
O6 C14 C13 113.4(3) . .
C14 C15 C16 119.8(4) . .
C14 C15 H13 120.1 . .
C16 C15 H13 120.1 . .
C17 C16 C15 120.1(4) . .
C17 C16 H14 119.9 . .
C15 C16 H14 120.0 . .
C16 C17 C12 121.3(4) . .
C16 C17 H15 119.3 . .
C12 C17 H15 119.3 . .
C13 O5 Zn1 130.5(2) . .
C13 O5 La1 125.7(2) . .
Zn1 O5 La1 103.24(10) . .
C14 O6 C18 116.5(3) . .
C14 O6 La1 118.6(2) . .
C18 O6 La1 124.4(2) . .
O6 C18 H16 109.5 . .
O6 C18 H17 109.5 . .
H16 C18 H17 109.5 . .
O6 C18 H18 109.5 . .
H16 C18 H18 109.5 . .
H17 C18 H18 109.5 . .
C20 C19 C24 119.4(4) . .
C20 C19 C26 122.9(4) . .
C24 C19 C26 117.6(4) . .
O7 C20 C21 118.1(3) . .
O7 C20 C19 123.7(4) . .
C21 C20 C19 118.1(3) . .
C22 C21 O8 125.0(4) . .
C22 C21 C20 121.6(4) . .
O8 C21 C20 113.4(3) . .
C21 C22 C23 119.4(4) . .
C21 C22 H19 120.3 . .
C23 C22 H19 120.3 . .
C24 C23 C22 120.4(4) . .
C24 C23 H20 119.8 . .
C22 C23 H20 119.8 . .
C23 C24 C19 121.0(4) . .
C23 C24 H21 119.5 . .
C19 C24 H21 119.5 . .
C20 O7 Zn2 130.3(2) . .
C20 O7 La1 126.8(2) . .
Zn2 O7 La1 101.18(10) . .
C21 O8 C25 116.0(3) . .
C21 O8 La1 116.8(2) . .
C25 O8 La1 126.2(2) . .
O8 C25 H22 109.5 . .
O8 C25 H23 109.5 . .
H22 C25 H23 109.5 . .
O8 C25 H24 109.5 . .
H22 C25 H24 109.5 . .
H23 C25 H24 109.5 . .
N3 C26 C19 126.1(4) . .
N3 C26 H25 117.0 . .
C19 C26 H25 117.0 . .
C26 N3 O9 111.4(3) . .
C26 N3 Zn2 129.4(3) . .
O9 N3 Zn2 117.6(2) . .
N3 O9 C27 111.6(3) . .
O9 C27 C28 115.8(3) . .
O9 C27 H26 108.3 . .
C28 C27 H26 108.3 . .
O9 C27 H27 108.3 . .
C28 C27 H27 108.3 . .
H26 C27 H27 107.4 . .
O10 C28 C27 113.0(4) . .
O10 C28 H28 109.0 . .
C27 C28 H28 109.0 . .
O10 C28 H29 109.0 . .
C27 C28 H29 109.0 . .
H28 C28 H29 107.8 . .
N4 O10 C28 110.8(3) . .
C29 N4 O10 109.8(3) . .
C29 N4 Zn2 127.9(3) . .
O10 N4 Zn2 122.1(2) . .
N4 C29 C30 124.8(4) . .
N4 C29 H30 117.6 . .
C30 C29 H30 117.6 . .
C31 C30 C35 119.0(3) . .
C31 C30 C29 124.5(3) . .
C35 C30 C29 116.5(3) . .
O11 C31 C30 124.0(3) . .
O11 C31 C32 117.5(3) . .
C30 C31 C32 118.5(3) . .
C33 C32 O12 125.1(3) . .
C33 C32 C31 121.8(3) . .
O12 C32 C31 113.1(3) . .
C32 C33 C34 119.5(4) . .
C32 C33 H31 120.3 . .
C34 C33 H31 120.3 . .
C35 C34 C33 119.9(3) . .
C35 C34 H32 120.1 . .
C33 C34 H32 120.1 . .
C34 C35 C30 121.4(3) . .
C34 C35 H33 119.3 . .
C30 C35 H33 119.3 . .
C31 O11 Zn2 130.9(2) . .
C31 O11 La1 124.6(2) . .
Zn2 O11 La1 102.90(10) . .
C32 O12 C36 116.8(3) . .
C32 O12 La1 117.5(2) . .
C36 O12 La1 124.9(2) . .
O12 C36 H34 109.5 . .
O12 C36 H35 109.5 . .
H34 C36 H35 109.5 . .
O12 C36 H36 109.5 . .
H34 C36 H36 109.5 . .
H35 C36 H36 109.5 . .
C37 O13 La1 144.5(2) . .
C37 O14 Zn1 120.0(2) . .
O13 C37 O14 123.8(3) . .
O13 C37 C38 119.6(4) . .
O14 C37 C38 116.6(4) . .
C37 C38 H37 109.5 . .
C37 C38 H38 109.5 . .
H37 C38 H38 109.5 . .
C37 C38 H39 109.5 . .
H37 C38 H39 109.5 . .
H38 C38 H39 109.5 . .
C39 O15 La1 148.2(2) . .
C39 O16 Zn2 118.0(2) . .
O15 C39 O16 124.0(3) . .
O15 C39 C40 118.4(3) . .
O16 C39 C40 117.6(3) . .
C39 C40 H40 109.5 . .
C39 C40 H41 109.5 . .
H40 C40 H41 109.5 . .
C39 C40 H42 109.5 . .
H40 C40 H42 109.5 . .
H41 C40 H42 109.5 . .
H43 O17 H44 100(8) . .
O19 N5 O20 120.3(6) . .
O19 N5 O18 120.5(5) . .
O20 N5 O18 119.1(5) . .
C43 C41 H45 109.5 . .
C43 C41 H46 109.5 . .
H45 C41 H46 109.5 . .
C43 C41 H47 109.5 . .
H45 C41 H47 109.5 . .
H46 C41 H47 109.5 . .
C43 C42 H48 109.5 . .
C43 C42 H49 109.5 . .
H48 C42 H49 109.5 . .
C43 C42 H50 109.5 . .
H48 C42 H50 109.5 . .
H49 C42 H50 109.5 . .
O22 C43 C41 139(2) . .
O22 C43 C42 105.5(15) . .
C41 C43 C42 110.6(19) . .
O22 C43 O21 55.5(13) . .
C41 C43 O21 96.9(11) . .
C42 C43 O21 150(2) . .
O22 C43 H51 107.0 . .
C41 C43 H51 112.4 . .
C42 C43 H51 46.2 . .
O21 C43 H51 112.4 . .
O22 C43 H52 63.2 . .
C41 C43 H52 112.4 . .
C42 C43 H52 68.9 . .
O21 C43 H52 112.4 . .
H51 C43 H52 109.9 . .
O22 C43 H53 110.6 . .
C41 C43 H53 74.8 . .
C42 C43 H53 110.6 . .
O21 C43 H53 64.1 . .
H51 C43 H53 67.3 . .
H52 C43 H53 172.7 . .
O22 C43 H54 110.6 . .
C41 C43 H54 37.1 . .
C42 C43 H54 110.6 . .
O21 C43 H54 98.6 . .
H51 C43 H54 140.6 . .
H52 C43 H54 77.8 . .
H53 C43 H54 108.8 . .
C43 O21 H55 109.5 . .
C43 O22 H56 109.5 . .
C45 C44 H57 109.5 . .
C45 C44 H58 109.5 . .
H57 C44 H58 109.5 . .
C45 C44 H59 109.5 . .
H57 C44 H59 109.5 . .
H58 C44 H59 109.5 . .
C44 C45 C46 112.7(16) . .
C44 C45 H60 109.0 . .
C46 C45 H60 109.0 . .
C44 C45 H61 109.0 . .
C46 C45 H61 109.0 . .
H60 C45 H61 107.8 . .
C45 C46 C46 106.6(17) . 2_665
C45 C46 H62 110.4 . .
C46 C46 H62 110.4 2_665 .
C45 C46 H63 110.4 . .
C46 C46 H63 110.4 2_665 .
H62 C46 H63 108.6 . .
C48 C47 H64 109.5 . .
C48 C47 H65 109.5 . .
H64 C47 H65 109.5 . .
C48 C47 H66 109.5 . .
H64 C47 H66 109.5 . .
H65 C47 H66 109.5 . .
C49 C48 C47 105.2(12) . .
C49 C48 H67 110.7 . .
C47 C48 H67 110.7 . .
C49 C48 H68 110.7 . .
C47 C48 H68 110.7 . .
H67 C48 H68 108.8 . .
C48 C49 C49 105.3(13) . 2_565
C48 C49 H69 110.7 . .
C49 C49 H69 110.7 2_565 .
C48 C49 H70 110.7 . .
C49 C49 H70 110.7 2_565 .
H69 C49 H70 108.8 . .

loop_
_geom_bond_atom_site_label_1
_geom_bond_atom_site_label_2
_geom_bond_distance
_geom_bond_site_symmetry_2
La1 O15 2.461(3) .
La1 O5 2.506(3) .
La1 O7 2.514(3) .
La1 O11 2.520(3) .
La1 O1 2.523(3) .
La1 O13 2.525(3) .
La1 O6 2.712(3) .
La1 O12 2.724(3) .
La1 O8 2.787(3) .
La1 O2 2.815(2) .
La1 Zn1 3.5452(5) .
La1 Zn2 3.5461(5) .
Zn1 O14 1.977(3) .
Zn1 O5 1.999(3) .
Zn1 N1 2.060(3) .
Zn1 O1 2.063(3) .
Zn1 N2 2.099(3) .
Zn2 O16 1.979(3) .
Zn2 O11 1.995(2) .
Zn2 N3 2.044(3) .
Zn2 O7 2.061(3) .
Zn2 N4 2.112(3) .
C1 C6 1.413(5) .
C1 C2 1.425(5) .
C1 C8 1.442(6) .
C2 O1 1.313(4) .
C2 C3 1.420(5) .
C3 C4 1.371(5) .
C3 O2 1.383(4) .
C4 C5 1.394(6) .
C4 H1 0.9500 .
C5 C6 1.368(6) .
C5 H2 0.9500 .
C6 H3 0.9500 .
O2 C7 1.445(4) .
C7 H4 0.9800 .
C7 H5 0.9800 .
C7 H6 0.9800 .
C8 N1 1.285(5) .
C8 H7 0.9500 .
N1 O3 1.432(4) .
O3 C9 1.454(6) .
C9 C10 1.490(7) .
C9 H8 0.9900 .
C9 H9 0.9900 .
C10 O4 1.431(5) .
C10 H10 0.9900 .
C10 H11 0.9900 .
O4 N2 1.415(5) .
N2 C11 1.294(6) .
C11 C12 1.454(6) .
C11 H12 0.9500 .
C12 C13 1.405(5) .
C12 C17 1.412(6) .
C13 O5 1.333(4) .
C13 C14 1.414(5) .
C14 C15 1.379(5) .
C14 O6 1.382(5) .
C15 C16 1.386(6) .
C15 H13 0.9500 .
C16 C17 1.375(7) .
C16 H14 0.9500 .
C17 H15 0.9500 .
O6 C18 1.442(5) .
C18 H16 0.9800 .
C18 H17 0.9800 .
C18 H18 0.9800 .
C19 C20 1.411(5) .
C19 C24 1.414(6) .
C19 C26 1.445(6) .
C20 O7 1.317(4) .
C20 C21 1.410(6) .
C21 C22 1.381(5) .
C21 O8 1.385(5) .
C22 C23 1.400(7) .
C22 H19 0.9500 .
C23 C24 1.365(7) .
C23 H20 0.9500 .
C24 H21 0.9500 .
O8 C25 1.431(5) .
C25 H22 0.9800 .
C25 H23 0.9800 .
C25 H24 0.9800 .
C26 N3 1.282(5) .
C26 H25 0.9500 .
N3 O9 1.430(4) .
O9 C27 1.433(6) .
C27 C28 1.505(7) .
C27 H26 0.9900 .
C27 H27 0.9900 .
C28 O10 1.430(5) .
C28 H28 0.9900 .
C28 H29 0.9900 .
O10 N4 1.422(4) .
N4 C29 1.280(5) .
C29 C30 1.453(5) .
C29 H30 0.9500 .
C30 C31 1.402(5) .
C30 C35 1.412(5) .
C31 O11 1.329(4) .
C31 C32 1.411(5) .
C32 C33 1.376(5) .
C32 O12 1.387(4) .
C33 C34 1.398(5) .
C33 H31 0.9500 .
C34 C35 1.373(6) .
C34 H32 0.9500 .
C35 H33 0.9500 .
O12 C36 1.429(5) .
C36 H34 0.9800 .
C36 H35 0.9800 .
C36 H36 0.9800 .
O13 C37 1.258(5) .
O14 C37 1.269(5) .
C37 C38 1.510(6) .
C38 H37 0.9800 .
C38 H38 0.9800 .
C38 H39 0.9800 .
O15 C39 1.248(5) .
O16 C39 1.270(4) .
C39 C40 1.497(5) .
C40 H40 0.9800 .
C40 H41 0.9800 .
C40 H42 0.9800 .
O17 H43 1.026(18) .
O17 H44 1.034(19) .
N5 O19 1.223(6) .
N5 O20 1.268(6) .
N5 O18 1.281(6) .
C41 C43 1.519(15) .
C41 H45 0.9800 .
C41 H46 0.9800 .
C41 H47 0.9800 .
C42 C43 1.521(17) .
C42 H48 0.9800 .
C42 H49 0.9800 .
C42 H50 0.9800 .
C43 O22 1.439(17) .
C43 O21 1.569(15) .
C43 H51 0.9900 .
C43 H52 0.9900 .
C43 H53 0.9900 .
C43 H54 0.9900 .
O21 H55 0.8400 .
O22 H56 0.8400 .
C44 C45 1.488(17) .
C44 H57 0.9800 .
C44 H58 0.9800 .
C44 H59 0.9800 .
C45 C46 1.505(18) .
C45 H60 0.9900 .
C45 H61 0.9900 .
C46 C46 1.541(19) 2_665
C46 H62 0.9900 .
C46 H63 0.9900 .
C47 C48 1.590(17) .
C47 H64 0.9800 .
C47 H65 0.9800 .
C47 H66 0.9800 .
C48 C49 1.547(16) .
C48 H67 0.9900 .
C48 H68 0.9900 .
C49 C49 1.603(18) 2_565
C49 H69 0.9900 .
C49 H70 0.9900 .

loop_
_geom_torsion_atom_site_label_1
_geom_torsion_atom_site_label_2
_geom_torsion_atom_site_label_3
_geom_torsion_atom_site_label_4
_geom_torsion
_geom_torsion_site_symmetry_4
O15 La1 Zn1 O14 -23.19(11) .
O5 La1 Zn1 O14 129.19(14) .
O7 La1 Zn1 O14 83.53(14) .
O11 La1 Zn1 O14 -142.43(13) .
O1 La1 Zn1 O14 -94.91(13) .
O13 La1 Zn1 O14 9.16(11) .
O6 La1 Zn1 O14 140.11(10) .
O12 La1 Zn1 O14 -152.92(10) .
O8 La1 Zn1 O14 74.38(10) .
O2 La1 Zn1 O14 -87.92(10) .
Zn2 La1 Zn1 O14 -143.5(6) .
O15 La1 Zn1 O5 -152.38(14) .
O7 La1 Zn1 O5 -45.67(16) .
O11 La1 Zn1 O5 88.38(15) .
O1 La1 Zn1 O5 135.89(16) .
O13 La1 Zn1 O5 -120.03(14) .
O6 La1 Zn1 O5 10.92(13) .
O12 La1 Zn1 O5 77.88(13) .
O8 La1 Zn1 O5 -54.82(13) .
O2 La1 Zn1 O5 142.89(13) .
Zn2 La1 Zn1 O5 87.3(7) .
O15 La1 Zn1 N1 95.75(14) .
O5 La1 Zn1 N1 -111.87(17) .
O7 La1 Zn1 N1 -157.54(16) .
O11 La1 Zn1 N1 -23.49(16) .
O1 La1 Zn1 N1 24.02(16) .
O13 La1 Zn1 N1 128.10(14) .
O6 La1 Zn1 N1 -100.95(13) .
O12 La1 Zn1 N1 -33.98(13) .
O8 La1 Zn1 N1 -166.69(13) .
O2 La1 Zn1 N1 31.02(13) .
Zn2 La1 Zn1 N1 -24.6(7) .
O15 La1 Zn1 O1 71.73(13) .
O5 La1 Zn1 O1 -135.89(16) .
O7 La1 Zn1 O1 178.44(14) .
O11 La1 Zn1 O1 -47.52(15) .
O13 La1 Zn1 O1 104.08(13) .
O6 La1 Zn1 O1 -124.97(12) .
O12 La1 Zn1 O1 -58.01(12) .
O8 La1 Zn1 O1 169.29(12) .
O2 La1 Zn1 O1 7.00(12) .
Zn2 La1 Zn1 O1 -48.6(7) .
O15 La1 Zn1 N2 -127.53(14) .
O5 La1 Zn1 N2 24.85(17) .
O7 La1 Zn1 N2 -20.82(16) .
O11 La1 Zn1 N2 113.23(16) .
O1 La1 Zn1 N2 160.74(16) .
O13 La1 Zn1 N2 -95.18(14) .
O6 La1 Zn1 N2 35.77(13) .
O12 La1 Zn1 N2 102.74(13) .
O8 La1 Zn1 N2 -29.97(13) .
O2 La1 Zn1 N2 167.74(13) .
Zn2 La1 Zn1 N2 112.1(7) .
O15 La1 Zn2 O16 8.27(11) .
O5 La1 Zn2 O16 -145.04(14) .
O7 La1 Zn2 O16 -96.83(13) .
O11 La1 Zn2 O16 128.06(13) .
O1 La1 Zn2 O16 81.61(13) .
O13 La1 Zn2 O16 -23.21(11) .
O6 La1 Zn2 O16 -154.43(10) .
O12 La1 Zn2 O16 138.57(10) .
O8 La1 Zn2 O16 -88.74(10) .
O2 La1 Zn2 O16 73.53(10) .
Zn1 La1 Zn2 O16 129.2(6) .
O15 La1 Zn2 O11 -119.79(13) .
O5 La1 Zn2 O11 86.91(16) .
O7 La1 Zn2 O11 135.12(15) .
O1 La1 Zn2 O11 -46.45(15) .
O13 La1 Zn2 O11 -151.26(13) .
O6 La1 Zn2 O11 77.52(12) .
O12 La1 Zn2 O11 10.52(12) .
O8 La1 Zn2 O11 143.20(12) .
O2 La1 Zn2 O11 -54.53(12) .
Zn1 La1 Zn2 O11 1.1(7) .
O15 La1 Zn2 N3 132.53(14) .
O5 La1 Zn2 N3 -20.78(17) .
O7 La1 Zn2 N3 27.43(16) .
O11 La1 Zn2 N3 -107.68(16) .
O1 La1 Zn2 N3 -154.13(16) .
O13 La1 Zn2 N3 101.05(14) .
O6 La1 Zn2 N3 -30.17(13) .
O12 La1 Zn2 N3 -97.17(13) .
O8 La1 Zn2 N3 35.52(13) .
O2 La1 Zn2 N3 -162.21(13) .
Zn1 La1 Zn2 N3 -106.6(7) .
O15 La1 Zn2 O7 105.10(13) .
O5 La1 Zn2 O7 -48.21(16) .
O11 La1 Zn2 O7 -135.12(15) .
O1 La1 Zn2 O7 178.44(14) .
O13 La1 Zn2 O7 73.62(13) .
O6 La1 Zn2 O7 -57.60(12) .
O12 La1 Zn2 O7 -124.60(12) .
O8 La1 Zn2 O7 8.09(12) .
O2 La1 Zn2 O7 170.36(12) .
Zn1 La1 Zn2 O7 -134.0(7) .
O15 La1 Zn2 N4 -93.22(14) .
O5 La1 Zn2 N4 113.48(16) .
O7 La1 Zn2 N4 161.69(16) .
O11 La1 Zn2 N4 26.57(15) .
O1 La1 Zn2 N4 -19.88(16) .
O13 La1 Zn2 N4 -124.69(14) .
O6 La1 Zn2 N4 104.09(13) .
O12 La1 Zn2 N4 37.09(13) .
O8 La1 Zn2 N4 169.77(13) .
O2 La1 Zn2 N4 -27.96(13) .
Zn1 La1 Zn2 N4 27.7(7) .
C6 C1 C2 O1 -177.7(3) .
C8 C1 C2 O1 -1.7(6) .
C6 C1 C2 C3 0.4(5) .
C8 C1 C2 C3 176.4(3) .
O1 C2 C3 C4 179.0(3) .
C1 C2 C3 C4 0.9(5) .
O1 C2 C3 O2 -1.1(5) .
C1 C2 C3 O2 -179.2(3) .
O2 C3 C4 C5 178.4(4) .
C2 C3 C4 C5 -1.7(6) .
C3 C4 C5 C6 1.2(7) .
C4 C5 C6 C1 0.1(7) .
C2 C1 C6 C5 -0.9(6) .
C8 C1 C6 C5 -177.2(4) .
C3 C2 O1 Zn1 175.1(2) .
C1 C2 O1 Zn1 -6.8(5) .
C3 C2 O1 La1 -19.2(4) .
C1 C2 O1 La1 158.8(3) .
O14 Zn1 O1 C2 -104.4(3) .
O5 Zn1 O1 C2 139.4(3) .
N1 Zn1 O1 C2 7.2(3) .
N2 Zn1 O1 C2 98.9(5) .
La1 Zn1 O1 C2 168.5(3) .
O14 Zn1 O1 La1 87.08(11) .
O5 Zn1 O1 La1 -29.10(10) .
N1 Zn1 O1 La1 -161.33(12) .
N2 Zn1 O1 La1 -69.6(5) .
O15 La1 O1 C2 66.8(3) .
O5 La1 O1 C2 -143.4(3) .
O7 La1 O1 C2 58(4) .
O11 La1 O1 C2 -16.8(3) .
O13 La1 O1 C2 131.5(3) .
O6 La1 O1 C2 -107.8(3) .
O12 La1 O1 C2 -52.9(3) .
O8 La1 O1 C2 178.4(3) .
O2 La1 O1 C2 19.3(3) .
Zn1 La1 O1 C2 -168.9(3) .
Zn2 La1 O1 C2 9.8(3) .
O15 La1 O1 Zn1 -124.33(10) .
O5 La1 O1 Zn1 25.49(9) .
O7 La1 O1 Zn1 -133(4) .
O11 La1 O1 Zn1 152.13(9) .
O13 La1 O1 Zn1 -59.55(10) .
O6 La1 O1 Zn1 61.09(12) .
O12 La1 O1 Zn1 115.97(11) .
O8 La1 O1 Zn1 -12.74(14) .
O2 La1 O1 Zn1 -171.75(14) .
Zn2 La1 O1 Zn1 178.73(2) .
C4 C3 O2 C7 7.9(5) .
C2 C3 O2 C7 -171.9(3) .
C4 C3 O2 La1 -163.4(3) .
C2 C3 O2 La1 16.7(4) .
O15 La1 O2 C3 -148.7(2) .
O5 La1 O2 C3 -0.3(3) .
O7 La1 O2 C3 163.2(2) .
O11 La1 O2 C3 128.1(2) .
O1 La1 O2 C3 -17.7(2) .
O13 La1 O2 C3 -79.5(2) .
O6 La1 O2 C3 72.3(2) .
O12 La1 O2 C3 64.0(2) .
O8 La1 O2 C3 -115.3(3) .
Zn1 La1 O2 C3 -22.4(2) .
Zn2 La1 O2 C3 156.8(2) .
O15 La1 O2 C7 41.0(3) .
O5 La1 O2 C7 -170.6(3) .
O7 La1 O2 C7 -7.1(3) .
O11 La1 O2 C7 -42.2(3) .
O1 La1 O2 C7 172.0(3) .
O13 La1 O2 C7 110.2(3) .
O6 La1 O2 C7 -98.0(3) .
O12 La1 O2 C7 -106.3(3) .
O8 La1 O2 C7 74.3(4) .
Zn1 La1 O2 C7 167.3(3) .
Zn2 La1 O2 C7 -13.5(3) .
C6 C1 C8 N1 -175.8(4) .
C2 C1 C8 N1 8.2(6) .
C1 C8 N1 O3 -172.4(4) .
C1 C8 N1 Zn1 -5.5(6) .
O14 Zn1 N1 C8 92.0(4) .
O5 Zn1 N1 C8 -74.9(4) .
O1 Zn1 N1 C8 -1.0(4) .
N2 Zn1 N1 C8 -165.0(4) .
La1 Zn1 N1 C8 -17.6(4) .
O14 Zn1 N1 O3 -102.0(3) .
O5 Zn1 N1 O3 91.1(3) .
O1 Zn1 N1 O3 164.9(3) .
N2 Zn1 N1 O3 1.0(3) .
La1 Zn1 N1 O3 148.4(2) .
C8 N1 O3 C9 -117.8(4) .
Zn1 N1 O3 C9 73.7(4) .
N1 O3 C9 C10 -57.4(5) .
O3 C9 C10 O4 -55.9(5) .
C9 C10 O4 N2 84.5(4) .
C10 O4 N2 C11 -174.8(4) .
C10 O4 N2 Zn1 6.0(5) .
O14 Zn1 N2 C11 -121.9(4) .
O5 Zn1 N2 C11 -5.4(4) .
N1 Zn1 N2 C11 125.2(4) .
O1 Zn1 N2 C11 34.5(7) .
La1 Zn1 N2 C11 -22.2(4) .
O14 Zn1 N2 O4 57.3(3) .
O5 Zn1 N2 O4 173.8(3) .
N1 Zn1 N2 O4 -55.7(3) .
O1 Zn1 N2 O4 -146.4(4) .
La1 Zn1 N2 O4 157.0(3) .
O4 N2 C11 C12 -178.6(4) .
Zn1 N2 C11 C12 0.7(6) .
N2 C11 C12 C13 2.1(7) .
N2 C11 C12 C17 -176.4(4) .
C17 C12 C13 O5 -178.2(4) .
C11 C12 C13 O5 3.4(6) .
C17 C12 C13 C14 0.6(6) .
C11 C12 C13 C14 -177.9(4) .
O5 C13 C14 C15 179.9(4) .
C12 C13 C14 C15 1.1(6) .
O5 C13 C14 O6 0.0(5) .
C12 C13 C14 O6 -178.8(3) .
O6 C14 C15 C16 177.8(4) .
C13 C14 C15 C16 -2.1(6) .
C14 C15 C16 C17 1.5(7) .
C15 C16 C17 C12 0.2(7) .
C13 C12 C17 C16 -1.2(7) .
C11 C12 C17 C16 177.4(4) .
C12 C13 O5 Zn1 -11.8(5) .
C14 C13 O5 Zn1 169.5(3) .
C12 C13 O5 La1 158.2(3) .
C14 C13 O5 La1 -20.5(5) .
O14 Zn1 O5 C13 111.7(3) .
N1 Zn1 O5 C13 -81.9(3) .
O1 Zn1 O5 C13 -158.7(3) .
N2 Zn1 O5 C13 10.9(3) .
La1 Zn1 O5 C13 171.7(4) .
O14 Zn1 O5 La1 -59.96(14) .
N1 Zn1 O5 La1 106.39(15) .
O1 Zn1 O5 La1 29.60(10) .
N2 Zn1 O5 La1 -160.74(13) .
O15 La1 O5 C13 -120.4(3) .
O7 La1 O5 C13 -19.4(3) .
O11 La1 O5 C13 58.1(3) .
O1 La1 O5 C13 161.2(3) .
O13 La1 O5 C13 -124.0(3) .
O6 La1 O5 C13 20.5(3) .
O12 La1 O5 C13 88.8(3) .
O8 La1 O5 C13 -52.5(3) .
O2 La1 O5 C13 144.6(3) .
Zn1 La1 O5 C13 -172.2(3) .
Zn2 La1 O5 C13 9.6(3) .
O15 La1 O5 Zn1 51.8(2) .
O7 La1 O5 Zn1 152.86(10) .
O11 La1 O5 Zn1 -129.71(11) .
O1 La1 O5 Zn1 -26.64(10) .
O13 La1 O5 Zn1 48.19(11) .
O6 La1 O5 Zn1 -167.26(15) .
O12 La1 O5 Zn1 -99.00(11) .
O8 La1 O5 Zn1 119.71(13) .
O2 La1 O5 Zn1 -43.24(14) .
Zn2 La1 O5 Zn1 -178.21(2) .
C15 C14 O6 C18 9.7(5) .
C13 C14 O6 C18 -170.4(3) .
C15 C14 O6 La1 -162.4(3) .
C13 C14 O6 La1 17.5(4) .
O15 La1 O6 C14 132.1(2) .
O5 La1 O6 C14 -19.0(2) .
O7 La1 O6 C14 124.3(3) .
O11 La1 O6 C14 -172.2(3) .
O1 La1 O6 C14 -56.0(3) .
O13 La1 O6 C14 24.3(3) .
O12 La1 O6 C14 -112.9(3) .
O8 La1 O6 C14 61.5(2) .
O2 La1 O6 C14 -121.0(2) .
Zn1 La1 O6 C14 -25.9(2) .
Zn2 La1 O6 C14 155.0(2) .
O15 La1 O6 C18 -39.3(3) .
O5 La1 O6 C18 169.6(3) .
O7 La1 O6 C18 -47.1(3) .
O11 La1 O6 C18 16.4(3) .
O1 La1 O6 C18 132.6(3) .
O13 La1 O6 C18 -147.1(3) .
O12 La1 O6 C18 75.7(3) .
O8 La1 O6 C18 -109.9(3) .
O2 La1 O6 C18 67.5(3) .
Zn1 La1 O6 C18 162.6(3) .
Zn2 La1 O6 C18 -16.4(3) .
C24 C19 C20 O7 -178.3(4) .
C26 C19 C20 O7 -0.5(6) .
C24 C19 C20 C21 -1.0(5) .
C26 C19 C20 C21 176.8(4) .
O7 C20 C21 C22 179.6(4) .
C19 C20 C21 C22 2.2(6) .
O7 C20 C21 O8 0.1(5) .
C19 C20 C21 O8 -177.3(3) .
O8 C21 C22 C23 178.1(4) .
C20 C21 C22 C23 -1.3(6) .
C21 C22 C23 C24 -0.8(7) .
C22 C23 C24 C19 2.0(7) .
C20 C19 C24 C23 -1.0(6) .
C26 C19 C24 C23 -178.9(4) .
C21 C20 O7 Zn2 174.1(2) .
C19 C20 O7 Zn2 -8.7(5) .
C21 C20 O7 La1 -23.7(5) .
C19 C20 O7 La1 153.6(3) .
O16 Zn2 O7 C20 -108.7(3) .
O11 Zn2 O7 C20 135.8(3) .
N3 Zn2 O7 C20 7.3(3) .
N4 Zn2 O7 C20 100.0(5) .
La1 Zn2 O7 C20 165.6(4) .
O16 Zn2 O7 La1 85.67(11) .
O11 Zn2 O7 La1 -29.78(10) .
N3 Zn2 O7 La1 -158.34(12) .
N4 Zn2 O7 La1 -65.6(4) .
O15 La1 O7 C20 135.4(3) .
O5 La1 O7 C20 -14.1(3) .
O11 La1 O7 C20 -140.4(3) .
O1 La1 O7 C20 144(4) .
O13 La1 O7 C20 71.1(3) .
O6 La1 O7 C20 -49.8(3) .
O12 La1 O7 C20 -105.2(3) .
O8 La1 O7 C20 23.2(3) .
O2 La1 O7 C20 -177.6(3) .
Zn1 La1 O7 C20 12.4(3) .
Zn2 La1 O7 C20 -166.3(3) .
O15 La1 O7 Zn2 -58.28(10) .
O5 La1 O7 Zn2 152.20(9) .
O11 La1 O7 Zn2 25.93(9) .
O1 La1 O7 Zn2 -50(4) .
O13 La1 O7 Zn2 -122.61(10) .
O6 La1 O7 Zn2 116.46(12) .
O12 La1 O7 Zn2 61.08(11) .
O8 La1 O7 Zn2 -170.46(14) .
O2 La1 O7 Zn2 -11.26(14) .
Zn1 La1 O7 Zn2 178.74(2) .
C22 C21 O8 C25 8.9(6) .
C20 C21 O8 C25 -171.6(3) .
C22 C21 O8 La1 -160.6(3) .
C20 C21 O8 La1 18.8(4) .
O15 La1 O8 C21 -82.2(2) .
O5 La1 O8 C21 124.8(3) .
O7 La1 O8 C21 -20.7(2) .
O11 La1 O8 C21 -4.2(3) .
O1 La1 O8 C21 160.6(2) .
O13 La1 O8 C21 -151.7(3) .
O6 La1 O8 C21 60.7(2) .
O12 La1 O8 C21 67.7(3) .
O2 La1 O8 C21 -113.1(3) .
Zn1 La1 O8 C21 153.3(2) .
Zn2 La1 O8 C21 -26.1(2) .
O15 La1 O8 C25 109.4(3) .
O5 La1 O8 C25 -43.5(3) .
O7 La1 O8 C25 171.0(3) .
O11 La1 O8 C25 -172.5(3) .
O1 La1 O8 C25 -7.8(3) .
O13 La1 O8 C25 39.9(3) .
O6 La1 O8 C25 -107.7(3) .
O12 La1 O8 C25 -100.6(3) .
O2 La1 O8 C25 78.6(4) .
Zn1 La1 O8 C25 -15.0(3) .
Zn2 La1 O8 C25 165.6(3) .
C20 C19 C26 N3 10.4(6) .
C24 C19 C26 N3 -171.8(4) .
C19 C26 N3 O9 -175.0(4) .
C19 C26 N3 Zn2 -10.2(6) .
O16 Zn2 N3 C26 96.3(4) .
O11 Zn2 N3 C26 -72.3(4) .
O7 Zn2 N3 C26 2.1(4) .
N4 Zn2 N3 C26 -162.1(4) .
La1 Zn2 N3 C26 -16.6(4) .
O16 Zn2 N3 O9 -99.8(3) .
O11 Zn2 N3 O9 91.6(3) .
O7 Zn2 N3 O9 166.0(3) .
N4 Zn2 N3 O9 1.8(3) .
La1 Zn2 N3 O9 147.3(2) .
C26 N3 O9 C27 -118.6(4) .
Zn2 N3 O9 C27 74.7(4) .
N3 O9 C27 C28 -59.4(5) .
O9 C27 C28 O10 -55.3(5) .
C27 C28 O10 N4 84.0(4) .
C28 O10 N4 C29 -178.4(3) .
C28 O10 N4 Zn2 5.5(4) .
O16 Zn2 N4 C29 -114.3(3) .
O11 Zn2 N4 C29 1.5(3) .
N3 Zn2 N4 C29 128.4(3) .
O7 Zn2 N4 C29 36.7(6) .
La1 Zn2 N4 C29 -16.6(4) .
O16 Zn2 N4 O10 60.9(3) .
O11 Zn2 N4 O10 176.8(3) .
N3 Zn2 N4 O10 -56.4(3) .
O7 Zn2 N4 O10 -148.0(4) .
La1 Zn2 N4 O10 158.7(2) .
O10 N4 C29 C30 178.0(3) .
Zn2 N4 C29 C30 -6.3(6) .
N4 C29 C30 C31 4.5(6) .
N4 C29 C30 C35 -173.6(4) .
C35 C30 C31 O11 -178.5(3) .
C29 C30 C31 O11 3.5(6) .
C35 C30 C31 C32 0.8(5) .
C29 C30 C31 C32 -177.2(3) .
O11 C31 C32 C33 179.9(3) .
C30 C31 C32 C33 0.6(5) .
O11 C31 C32 O12 0.3(4) .
C30 C31 C32 O12 -179.0(3) .
O12 C32 C33 C34 178.2(3) .
C31 C32 C33 C34 -1.3(5) .
C32 C33 C34 C35 0.6(5) .
C33 C34 C35 C30 0.8(6) .
C31 C30 C35 C34 -1.4(5) .
C29 C30 C35 C34 176.7(3) .
C30 C31 O11 Zn2 -9.3(5) .
C32 C31 O11 Zn2 171.4(2) .
C30 C31 O11 La1 153.4(3) .
C32 C31 O11 La1 -25.8(4) .
O16 Zn2 O11 C31 104.4(3) .
N3 Zn2 O11 C31 -87.0(3) .
O7 Zn2 O11 C31 -164.6(3) .
N4 Zn2 O11 C31 6.2(3) .
La1 Zn2 O11 C31 165.5(3) .
O16 Zn2 O11 La1 -61.12(13) .
N3 Zn2 O11 La1 107.54(15) .
O7 Zn2 O11 La1 29.91(10) .
N4 Zn2 O11 La1 -159.28(12) .
O15 La1 O11 C31 -118.8(3) .
O5 La1 O11 C31 62.0(3) .
O7 La1 O11 C31 166.3(3) .
O1 La1 O11 C31 -15.0(3) .
O13 La1 O11 C31 -114.0(3) .
O6 La1 O11 C31 93.9(3) .
O12 La1 O11 C31 25.6(2) .
O8 La1 O11 C31 150.5(2) .
O2 La1 O11 C31 -47.5(2) .
Zn1 La1 O11 C31 13.3(3) .
Zn2 La1 O11 C31 -166.7(3) .
O15 La1 O11 Zn2 47.92(10) .
O5 La1 O11 Zn2 -131.34(11) .
O7 La1 O11 Zn2 -27.04(9) .
O1 La1 O11 Zn2 151.66(9) .
O13 La1 O11 Zn2 52.7(2) .
O6 La1 O11 Zn2 -99.39(11) .
O12 La1 O11 Zn2 -167.65(14) .
O8 La1 O11 Zn2 -42.80(13) .
O2 La1 O11 Zn2 119.19(11) .
Zn1 La1 O11 Zn2 -179.97(2) .
C33 C32 O12 C36 12.8(5) .
C31 C32 O12 C36 -167.6(3) .
C33 C32 O12 La1 -158.0(3) .
C31 C32 O12 La1 21.5(4) .
O15 La1 O12 C32 18.9(3) .
O5 La1 O12 C32 -177.6(2) .
O7 La1 O12 C32 -60.2(2) .
O11 La1 O12 C32 -23.6(2) .
O1 La1 O12 C32 118.6(2) .
O13 La1 O12 C32 125.3(2) .
O6 La1 O12 C32 -117.6(2) .
O8 La1 O12 C32 -124.6(2) .
O2 La1 O12 C32 55.7(2) .
Zn1 La1 O12 C32 149.5(2) .
Zn2 La1 O12 C32 -30.3(2) .
O15 La1 O12 C36 -151.1(3) .
O5 La1 O12 C36 12.3(3) .
O7 La1 O12 C36 129.7(3) .
O11 La1 O12 C36 166.4(3) .
O1 La1 O12 C36 -51.5(3) .
O13 La1 O12 C36 -44.7(3) .
O6 La1 O12 C36 72.3(3) .
O8 La1 O12 C36 65.3(3) .
O2 La1 O12 C36 -114.4(3) .
Zn1 La1 O12 C36 -20.5(3) .
Zn2 La1 O12 C36 159.6(3) .
O15 La1 O13 C37 128.8(4) .
O5 La1 O13 C37 -53.0(4) .
O7 La1 O13 C37 -169.0(4) .
O11 La1 O13 C37 124.0(4) .
O1 La1 O13 C37 12.2(4) .
O6 La1 O13 C37 -90.1(4) .
O12 La1 O13 C37 5.5(5) .
O8 La1 O13 C37 -126.5(4) .
O2 La1 O13 C37 64.6(4) .
Zn1 La1 O13 C37 -23.8(4) .
Zn2 La1 O13 C37 155.7(4) .
O5 Zn1 O14 C37 30.0(3) .
N1 Zn1 O14 C37 -138.8(3) .
O1 Zn1 O14 C37 -50.8(3) .
N2 Zn1 O14 C37 122.8(3) .
La1 Zn1 O14 C37 -6.5(3) .
La1 O13 C37 O14 27.9(7) .
La1 O13 C37 C38 -152.8(4) .
Zn1 O14 C37 O13 -4.7(5) .
Zn1 O14 C37 C38 176.1(3) .
O5 La1 O15 C39 128.1(5) .
O7 La1 O15 C39 14.3(5) .
O11 La1 O15 C39 -50.8(5) .
O1 La1 O15 C39 -165.5(5) .
O13 La1 O15 C39 131.7(5) .
O6 La1 O15 C39 6.5(5) .
O12 La1 O15 C39 -87.2(5) .
O8 La1 O15 C39 66.6(5) .
O2 La1 O15 C39 -123.1(5) .
Zn1 La1 O15 C39 159.6(4) .
Zn2 La1 O15 C39 -21.4(5) .
O11 Zn2 O16 C39 30.5(3) .
N3 Zn2 O16 C39 -139.4(3) .
O7 Zn2 O16 C39 -50.8(3) .
N4 Zn2 O16 C39 121.6(3) .
La1 Zn2 O16 C39 -6.9(3) .
La1 O15 C39 O16 23.6(7) .
La1 O15 C39 C40 -156.3(4) .
Zn2 O16 C39 O15 -1.6(5) .
Zn2 O16 C39 C40 178.3(3) .
C44 C45 C46 C46 171(3) 2_665
C47 C48 C49 C49 -4(3) 2_565
